data_4105949
loop_
_publ_author_name
'Huaibo Ma'
'Jeffrey L. Petersen'
'Victor G. Young'
'Gordon T. Yee'
'Michael P. Jensen'

_publ_section_title
;
 Solid-State Spin Crossover of Ni(II) in a Bioinspired N3S2 Ligand Field
;
_journal_name_full 'Journal of the American Chemical Society'
_journal_page_first 5644
_journal_page_last 5647
_journal_paper_doi 10.1021/ja110890v
_journal_volume 133
_journal_year 2011
_chemical_formula_moiety 'C33 H34 B N7 Ni S2'
_chemical_formula_sum 'C33 H34 B N7 Ni S2'
_chemical_formula_weight 662.31
_chemical_name_common mj23ccd
_chemical_name_systematic
; 
 ? 
;
_space_group_IT_number 2
_symmetry_cell_setting triclinic
_symmetry_space_group_name_Hall '-P 1'
_symmetry_space_group_name_H-M 'P -1'
_atom_sites_solution_hydrogens geom
_atom_sites_solution_primary direct
_atom_sites_solution_secondary difmap
_audit_creation_method SHELXL-97
_cell_angle_alpha 91.034(1)
_cell_angle_beta 101.353(1)
_cell_angle_gamma 116.788(1)
_cell_formula_units_Z 4
_cell_length_a 12.0040(12)
_cell_length_b 12.5359(12)
_cell_length_c 24.678(2)
_cell_measurement_reflns_used 2868
_cell_measurement_temperature 123(2)
_cell_measurement_theta_max 27.35
_cell_measurement_theta_min 2.23
_cell_volume 3225.9(5)
_computing_cell_refinement 'Bruker SMART'
_computing_data_collection 'Bruker SMART'
_computing_data_reduction 'Bruker SAINT'
_computing_molecular_graphics 'Bruker SHELXTL'
_computing_publication_material 'Bruker SHELXTL'
_computing_structure_refinement 'Bruker SHELXTL'
_computing_structure_solution 'Bruker SHELXTL'
_diffrn_ambient_temperature 123(2)
_diffrn_measured_fraction_theta_full 0.980
_diffrn_measured_fraction_theta_max 0.980
_diffrn_measurement_device_type 'CCD area detector'
_diffrn_measurement_method 'phi and omega scans'
_diffrn_radiation_monochromator graphite
_diffrn_radiation_source 'sealed tube'
_diffrn_radiation_type MoK\a
_diffrn_radiation_wavelength 0.71073
_diffrn_reflns_av_R_equivalents 0.0282
_diffrn_reflns_av_sigmaI/netI 0.0310
_diffrn_reflns_limit_h_max 15
_diffrn_reflns_limit_h_min -15
_diffrn_reflns_limit_k_max 16
_diffrn_reflns_limit_k_min -16
_diffrn_reflns_limit_l_max 31
_diffrn_reflns_limit_l_min 0
_diffrn_reflns_number 38246
_diffrn_reflns_theta_full 27.50
_diffrn_reflns_theta_max 27.50
_diffrn_reflns_theta_min 1.70
_exptl_absorpt_coefficient_mu 0.766
_exptl_absorpt_correction_T_max 0.8027
_exptl_absorpt_correction_T_min 0.7492
_exptl_absorpt_correction_type multi-scan
_exptl_absorpt_process_details 'SADABS (Sheldrick, 2008)'
_exptl_crystal_colour Green
_exptl_crystal_density_diffrn 1.364
_exptl_crystal_description Block
_exptl_crystal_F_000 1384
_exptl_crystal_size_max 0.40
_exptl_crystal_size_mid 0.38
_exptl_crystal_size_min 0.30
_refine_diff_density_max 0.559
_refine_diff_density_min -1.498
_refine_diff_density_rms 0.056
_refine_ls_extinction_method none
_refine_ls_goodness_of_fit_ref 1.040
_refine_ls_hydrogen_treatment constr
_refine_ls_matrix_type full
_refine_ls_number_parameters 803
_refine_ls_number_reflns 14519
_refine_ls_number_restraints 0
_refine_ls_restrained_S_all 1.040
_refine_ls_R_factor_all 0.0525
_refine_ls_R_factor_gt 0.0373
_refine_ls_shift/su_max 0.001
_refine_ls_shift/su_mean 0.000
_refine_ls_structure_factor_coef Fsqd
_refine_ls_weighting_details 'calc w=1/[\s^2^(Fo^2^)+(0.0329P)^2^+2.8170P] where P=(Fo^2^+2Fc^2^)/3'
_refine_ls_weighting_scheme calc
_refine_ls_wR_factor_gt 0.0849
_refine_ls_wR_factor_ref 0.0934
_reflns_number_gt 11726
_reflns_number_total 14519
_reflns_threshold_expression >2sigma(I)
_cod_data_source_file ja110890v_si_002.cif
_cod_data_source_block mj23ccd
_cod_database_code 4105949

loop_
_symmetry_equiv_pos_as_xyz
'x, y, z'
'-x, -y, -z'

loop_
_atom_site_label
_atom_site_type_symbol
_atom_site_fract_x
_atom_site_fract_y
_atom_site_fract_z
_atom_site_U_iso_or_equiv
_atom_site_adp_type
_atom_site_occupancy
_atom_site_symmetry_multiplicity
_atom_site_calc_flag
_atom_site_refinement_flags
Ni1 Ni 0.12564(2) 0.73049(2) 0.380931(10) 0.02290(7) Uani 1 1 d .
S1 S -0.09274(5) 0.57529(5) 0.35519(2) 0.03339(13) Uani 1 1 d .
S2 S 0.02950(5) 0.79522(5) 0.30579(2) 0.03315(13) Uani 1 1 d .
N1 N 0.20284(16) 0.63260(14) 0.35141(7) 0.0244(4) Uani 1 1 d .
N2 N 0.31283(16) 0.64099(15) 0.38514(7) 0.0250(4) Uani 1 1 d .
N3 N 0.30829(16) 0.88199(15) 0.40453(7) 0.0250(4) Uani 1 1 d .
N4 N 0.40418(16) 0.85446(15) 0.42844(7) 0.0241(4) Uani 1 1 d .
N5 N 0.16426(16) 0.69885(15) 0.46192(7) 0.0258(4) Uani 1 1 d .
N6 N 0.27251(16) 0.68486(15) 0.47774(7) 0.0256(4) Uani 1 1 d .
N7 N -0.20594(17) 0.61900(16) 0.25994(8) 0.0335(4) Uani 1 1 d .
C1 C 0.1785(2) 0.56028(18) 0.30518(9) 0.0272(4) Uani 1 1 d .
C2 C 0.2721(2) 0.52199(19) 0.30934(9) 0.0319(5) Uani 1 1 d .
H2 H 0.2769 0.4698 0.2825 0.038 Uiso 1 1 calc R
C3 C 0.3561(2) 0.57505(18) 0.36012(9) 0.0293(5) Uani 1 1 d .
C4 C 0.4767(2) 0.5684(2) 0.38554(11) 0.0412(6) Uani 1 1 d .
H4A H 0.5508 0.6475 0.3879 0.062 Uiso 1 1 calc R
H4B H 0.4847 0.5090 0.3624 0.062 Uiso 1 1 calc R
H4C H 0.4734 0.5443 0.4230 0.062 Uiso 1 1 calc R
C5 C 0.0730(2) 0.53080(18) 0.25505(9) 0.0273(4) Uani 1 1 d .
C6 C -0.0294(2) 0.4166(2) 0.24161(10) 0.0441(6) Uani 1 1 d .
H6 H -0.0396 0.3592 0.2673 0.053 Uiso 1 1 calc R
C7 C -0.1176(3) 0.3850(3) 0.19076(11) 0.0530(7) Uani 1 1 d .
H7 H -0.1867 0.3056 0.1818 0.064 Uiso 1 1 calc R
C8 C -0.1059(2) 0.4667(2) 0.15359(10) 0.0417(6) Uani 1 1 d .
H8 H -0.1683 0.4454 0.1195 0.050 Uiso 1 1 calc R
C9 C -0.0037(3) 0.5793(2) 0.16577(11) 0.0522(7) Uani 1 1 d .
H9 H 0.0066 0.6358 0.1396 0.063 Uiso 1 1 calc R
C10 C 0.0857(3) 0.6114(2) 0.21658(11) 0.0465(7) Uani 1 1 d .
H10 H 0.1563 0.6900 0.2248 0.056 Uiso 1 1 calc R
C11 C 0.3671(2) 0.99945(17) 0.39761(8) 0.0260(4) Uani 1 1 d .
C12 C 0.4998(2) 1.04609(18) 0.41662(8) 0.0286(4) Uani 1 1 d .
H12 H 0.5632 1.1263 0.4164 0.034 Uiso 1 1 calc R
C13 C 0.5198(2) 0.95236(18) 0.43577(8) 0.0263(4) Uani 1 1 d .
C14 C 0.6441(2) 0.9518(2) 0.45973(10) 0.0341(5) Uani 1 1 d .
H14A H 0.6391 0.9155 0.4946 0.051 Uiso 1 1 calc R
H14B H 0.7136 1.0346 0.4671 0.051 Uiso 1 1 calc R
H14C H 0.6608 0.9049 0.4332 0.051 Uiso 1 1 calc R
C15 C 0.2969(2) 1.06581(17) 0.37514(8) 0.0288(5) Uani 1 1 d .
C16 C 0.1843(2) 1.04760(19) 0.38990(9) 0.0329(5) Uani 1 1 d .
H16 H 0.1497 0.9893 0.4141 0.039 Uiso 1 1 calc R
C17 C 0.1218(3) 1.1142(2) 0.36957(10) 0.0424(6) Uani 1 1 d .
H17 H 0.0446 1.1008 0.3797 0.051 Uiso 1 1 calc R
C18 C 0.1721(3) 1.1997(2) 0.33466(11) 0.0483(7) Uani 1 1 d .
H18 H 0.1289 1.2443 0.3204 0.058 Uiso 1 1 calc R
C19 C 0.2848(3) 1.2201(2) 0.32054(10) 0.0477(7) Uani 1 1 d .
H19 H 0.3197 1.2798 0.2970 0.057 Uiso 1 1 calc R
C20 C 0.3479(3) 1.1540(2) 0.34054(9) 0.0365(5) Uani 1 1 d .
H20 H 0.4258 1.1689 0.3307 0.044 Uiso 1 1 calc R
C21 C 0.1058(2) 0.67482(17) 0.50467(8) 0.0267(4) Uani 1 1 d .
C22 C 0.1758(2) 0.64207(18) 0.54763(8) 0.0288(5) Uani 1 1 d .
H22 H 0.1556 0.6198 0.5824 0.035 Uiso 1 1 calc R
C23 C 0.2790(2) 0.64874(17) 0.52931(8) 0.0275(4) Uani 1 1 d .
C24 C 0.3833(2) 0.6203(2) 0.55759(9) 0.0360(5) Uani 1 1 d .
H24A H 0.3838 0.5565 0.5342 0.054 Uiso 1 1 calc R
H24B H 0.3680 0.5932 0.5937 0.054 Uiso 1 1 calc R
H24C H 0.4663 0.6927 0.5633 0.054 Uiso 1 1 calc R
C25 C -0.0092(2) 0.68860(18) 0.50503(8) 0.0287(4) Uani 1 1 d .
C26 C -0.0897(2) 0.62628(19) 0.53997(9) 0.0337(5) Uani 1 1 d .
H26 H -0.0706 0.5737 0.5628 0.040 Uiso 1 1 calc R
C27 C -0.1968(2) 0.6404(2) 0.54162(11) 0.0412(6) Uani 1 1 d .
H27 H -0.2501 0.5979 0.5657 0.049 Uiso 1 1 calc R
C28 C -0.2270(3) 0.7155(2) 0.50857(11) 0.0435(6) Uani 1 1 d .
H28 H -0.3012 0.7244 0.5096 0.052 Uiso 1 1 calc R
C29 C -0.1484(3) 0.7778(3) 0.47392(11) 0.0463(6) Uani 1 1 d .
H29 H -0.1684 0.8299 0.4511 0.056 Uiso 1 1 calc R
C30 C -0.0407(2) 0.7647(2) 0.47234(10) 0.0391(5) Uani 1 1 d .
H30 H 0.0129 0.8085 0.4485 0.047 Uiso 1 1 calc R
C31 C -0.1032(2) 0.65797(18) 0.30176(8) 0.0273(4) Uani 1 1 d .
C32 C -0.3191(2) 0.5031(2) 0.25711(12) 0.0554(8) Uani 1 1 d .
H32A H -0.3240 0.4462 0.2278 0.083 Uiso 1 1 calc R
H32B H -0.3963 0.5139 0.2486 0.083 Uiso 1 1 calc R
H32C H -0.3127 0.4714 0.2930 0.083 Uiso 1 1 calc R
C33 C -0.2137(2) 0.6878(2) 0.21348(10) 0.0419(6) Uani 1 1 d .
H33A H -0.2703 0.7231 0.2173 0.063 Uiso 1 1 calc R
H33B H -0.2482 0.6343 0.1783 0.063 Uiso 1 1 calc R
H33C H -0.1280 0.7521 0.2136 0.063 Uiso 1 1 calc R
B1 B 0.3708(2) 0.7237(2) 0.44101(10) 0.0262(5) Uani 1 1 d .
H1 H 0.4596 0.7199 0.4632 0.031 Uiso 1 1 calc R
Ni2 Ni 0.49083(3) 0.75749(3) 0.110795(12) 0.03590(8) Uani 1 1 d .
S3 S 0.48772(6) 0.73632(5) 0.20181(3) 0.03574(13) Uani 1 1 d .
S4 S 0.37941(5) 0.85373(5) 0.12826(2) 0.02985(12) Uani 1 1 d .
N8 N 0.71046(17) 0.90958(17) 0.13821(7) 0.0302(4) Uani 1 1 d .
N9 N 0.77869(15) 0.87624(15) 0.10948(7) 0.0243(3) Uani 1 1 d .
N10 N 0.53729(15) 0.62902(14) 0.09689(6) 0.0206(3) Uani 1 1 d .
N11 N 0.63446(15) 0.65785(14) 0.06974(6) 0.0207(3) Uani 1 1 d .
N12 N 0.49350(16) 0.79030(15) 0.03181(6) 0.0228(3) Uani 1 1 d .
N13 N 0.61022(16) 0.82050(15) 0.01971(7) 0.0237(3) Uani 1 1 d .
N14 N 0.38789(18) 0.86912(16) 0.23806(7) 0.0316(4) Uani 1 1 d .
C34 C 0.7944(2) 0.97830(19) 0.18452(8) 0.0291(4) Uani 1 1 d .
C35 C 0.9157(2) 0.98860(19) 0.18592(9) 0.0316(5) Uani 1 1 d .
H35 H 0.9914 1.0318 0.2143 0.038 Uiso 1 1 calc R
C36 C 0.90280(19) 0.92315(18) 0.13766(9) 0.0283(4) Uani 1 1 d .
C37 C 1.0012(2) 0.9035(3) 0.11643(12) 0.0462(6) Uani 1 1 d .
H37A H 1.0861 0.9542 0.1405 0.069 Uiso 1 1 calc R
H37B H 1.0004 0.9248 0.0784 0.069 Uiso 1 1 calc R
H37C H 0.9815 0.8187 0.1165 0.069 Uiso 1 1 calc R
C38 C 0.7591(2) 1.0373(2) 0.22605(9) 0.0368(5) Uani 1 1 d .
C39 C 0.8180(3) 1.0531(3) 0.28244(11) 0.0536(7) Uani 1 1 d .
H39 H 0.8752 1.0206 0.2944 0.064 Uiso 1 1 calc R
C40 C 0.7928(3) 1.1165(3) 0.32107(12) 0.0647(9) Uani 1 1 d .
H40 H 0.8334 1.1271 0.3593 0.078 Uiso 1 1 calc R
C41 C 0.7103(3) 1.1637(3) 0.30481(13) 0.0590(8) Uani 1 1 d .
H41 H 0.6941 1.2072 0.3315 0.071 Uiso 1 1 calc R
C42 C 0.6510(3) 1.1477(2) 0.24942(12) 0.0486(7) Uani 1 1 d .
H42 H 0.5934 1.1800 0.2379 0.058 Uiso 1 1 calc R
C43 C 0.6749(2) 1.0846(2) 0.21029(10) 0.0378(5) Uani 1 1 d .
H43 H 0.6329 1.0736 0.1722 0.045 Uiso 1 1 calc R
C44 C 0.49080(18) 0.51071(17) 0.10229(8) 0.0214(4) Uani 1 1 d .
C45 C 0.55922(19) 0.46452(18) 0.07856(8) 0.0247(4) Uani 1 1 d .
H45 H 0.5467 0.3840 0.0769 0.030 Uiso 1 1 calc R
C46 C 0.64817(19) 0.55907(18) 0.05814(8) 0.0244(4) Uani 1 1 d .
C47 C 0.7443(2) 0.5607(2) 0.02767(9) 0.0323(5) Uani 1 1 d .
H47A H 0.7305 0.5893 -0.0085 0.048 Uiso 1 1 calc R
H47B H 0.7348 0.4792 0.0220 0.048 Uiso 1 1 calc R
H47C H 0.8309 0.6147 0.0495 0.048 Uiso 1 1 calc R
C48 C 0.38247(19) 0.44270(17) 0.12823(8) 0.0238(4) Uani 1 1 d .
C49 C 0.3755(2) 0.34038(19) 0.15263(9) 0.0320(5) Uani 1 1 d .
H49 H 0.4415 0.3180 0.1534 0.038 Uiso 1 1 calc R
C50 C 0.2725(3) 0.2717(2) 0.17567(10) 0.0408(6) Uani 1 1 d .
H50 H 0.2682 0.2020 0.1917 0.049 Uiso 1 1 calc R
C51 C 0.1769(2) 0.3034(2) 0.17558(10) 0.0413(6) Uani 1 1 d .
H51 H 0.1075 0.2565 0.1919 0.050 Uiso 1 1 calc R
C52 C 0.1822(2) 0.4041(2) 0.15153(9) 0.0373(5) Uani 1 1 d .
H52 H 0.1163 0.4265 0.1513 0.045 Uiso 1 1 calc R
C53 C 0.2840(2) 0.4723(2) 0.12778(8) 0.0296(5) Uani 1 1 d .
H53 H 0.2864 0.5405 0.1109 0.036 Uiso 1 1 calc R
C54 C 0.4260(2) 0.81903(17) -0.01029(8) 0.0240(4) Uani 1 1 d .
C55 C 0.5014(2) 0.87021(18) -0.04866(8) 0.0284(4) Uani 1 1 d .
H55 H 0.4777 0.8994 -0.0819 0.034 Uiso 1 1 calc R
C56 C 0.6161(2) 0.86984(18) -0.02870(8) 0.0272(4) Uani 1 1 d .
C57 C 0.7324(2) 0.9153(2) -0.05250(9) 0.0361(5) Uani 1 1 d .
H57A H 0.8064 0.9762 -0.0252 0.054 Uiso 1 1 calc R
H57B H 0.7178 0.9513 -0.0864 0.054 Uiso 1 1 calc R
H57C H 0.7493 0.8483 -0.0615 0.054 Uiso 1 1 calc R
C58 C 0.2917(2) 0.79363(18) -0.01560(8) 0.0250(4) Uani 1 1 d .
C59 C 0.2076(2) 0.70224(18) 0.00964(8) 0.0277(4) Uani 1 1 d .
H59 H 0.2377 0.6557 0.0322 0.033 Uiso 1 1 calc R
C60 C 0.0810(2) 0.6786(2) 0.00221(9) 0.0330(5) Uani 1 1 d .
H60 H 0.0254 0.6170 0.0202 0.040 Uiso 1 1 calc R
C61 C 0.0349(2) 0.7442(2) -0.03124(10) 0.0360(5) Uani 1 1 d .
H61 H -0.0519 0.7281 -0.0361 0.043 Uiso 1 1 calc R
C62 C 0.1167(2) 0.8333(2) -0.05746(10) 0.0366(5) Uani 1 1 d .
H62 H 0.0850 0.8775 -0.0810 0.044 Uiso 1 1 calc R
C63 C 0.2438(2) 0.85879(19) -0.04974(9) 0.0307(5) Uani 1 1 d .
H63 H 0.2990 0.9208 -0.0677 0.037 Uiso 1 1 calc R
C64 C 0.41453(19) 0.82611(17) 0.19591(9) 0.0256(4) Uani 1 1 d .
C65 C 0.4300(3) 0.8500(2) 0.29513(10) 0.0436(6) Uani 1 1 d .
H65A H 0.4408 0.7770 0.2946 0.065 Uiso 1 1 calc R
H65B H 0.3656 0.8408 0.3162 0.065 Uiso 1 1 calc R
H65C H 0.5120 0.9193 0.3129 0.065 Uiso 1 1 calc R
C66 C 0.3219(3) 0.9430(2) 0.23038(11) 0.0424(6) Uani 1 1 d .
H66A H 0.3821 1.0263 0.2463 0.064 Uiso 1 1 calc R
H66B H 0.2506 0.9118 0.2491 0.064 Uiso 1 1 calc R
H66C H 0.2888 0.9406 0.1905 0.064 Uiso 1 1 calc R
B2 B 0.7087(2) 0.7879(2) 0.05561(9) 0.0242(5) Uani 1 1 d .
H2A H 0.7801 0.7918 0.0315 0.029 Uiso 1 1 calc R

loop_
_atom_site_aniso_label
_atom_site_aniso_U_11
_atom_site_aniso_U_22
_atom_site_aniso_U_33
_atom_site_aniso_U_23
_atom_site_aniso_U_13
_atom_site_aniso_U_12
Ni1 0.02591(14) 0.02094(13) 0.01974(13) 0.00351(10) -0.00183(10) 0.01183(11)
S1 0.0302(3) 0.0334(3) 0.0283(3) 0.0140(2) 0.0002(2) 0.0099(2)
S2 0.0309(3) 0.0216(2) 0.0336(3) 0.0089(2) -0.0086(2) 0.0070(2)
N1 0.0268(9) 0.0204(8) 0.0228(8) 0.0024(7) -0.0030(7) 0.0115(7)
N2 0.0279(9) 0.0220(8) 0.0236(8) 0.0023(7) -0.0020(7) 0.0135(7)
N3 0.0305(9) 0.0225(8) 0.0203(8) 0.0015(7) -0.0021(7) 0.0140(7)
N4 0.0263(9) 0.0225(8) 0.0209(8) 0.0002(6) -0.0026(7) 0.0123(7)
N5 0.0287(9) 0.0247(9) 0.0223(8) 0.0047(7) -0.0014(7) 0.0138(7)
N6 0.0290(9) 0.0231(8) 0.0214(8) 0.0022(7) -0.0038(7) 0.0133(7)
N7 0.0280(9) 0.0289(9) 0.0311(10) 0.0104(8) -0.0041(8) 0.0067(8)
C1 0.0311(11) 0.0200(10) 0.0264(10) 0.0025(8) 0.0005(8) 0.0108(8)
C2 0.0362(12) 0.0277(11) 0.0307(11) -0.0038(9) -0.0020(9) 0.0181(10)
C3 0.0346(12) 0.0237(10) 0.0303(11) 0.0020(8) 0.0002(9) 0.0170(9)
C4 0.0428(14) 0.0448(14) 0.0415(14) -0.0046(11) -0.0041(11) 0.0308(12)
C5 0.0299(11) 0.0250(10) 0.0246(10) -0.0013(8) -0.0001(8) 0.0133(9)
C6 0.0405(14) 0.0397(13) 0.0302(12) 0.0106(10) 0.0001(10) 0.0028(11)
C7 0.0370(14) 0.0460(15) 0.0416(15) 0.0036(12) -0.0049(11) -0.0045(12)
C8 0.0387(13) 0.0440(14) 0.0301(12) -0.0010(10) -0.0096(10) 0.0156(11)
C9 0.0588(17) 0.0390(14) 0.0412(14) 0.0105(11) -0.0141(12) 0.0175(13)
C10 0.0477(15) 0.0260(12) 0.0436(14) 0.0054(10) -0.0144(11) 0.0081(11)
C11 0.0350(11) 0.0200(9) 0.0188(9) -0.0011(7) 0.0004(8) 0.0117(9)
C12 0.0337(11) 0.0206(10) 0.0255(10) -0.0021(8) 0.0028(9) 0.0091(9)
C13 0.0277(11) 0.0251(10) 0.0206(9) -0.0025(8) -0.0003(8) 0.0102(9)
C14 0.0303(12) 0.0351(12) 0.0335(12) -0.0005(9) 0.0010(9) 0.0149(10)
C15 0.0388(12) 0.0171(9) 0.0226(10) -0.0042(8) -0.0059(9) 0.0115(9)
C16 0.0377(12) 0.0245(10) 0.0306(11) -0.0035(9) -0.0062(9) 0.0152(9)
C17 0.0469(15) 0.0360(13) 0.0409(14) -0.0080(11) -0.0113(11) 0.0253(12)
C18 0.0699(19) 0.0351(13) 0.0398(14) -0.0031(11) -0.0137(13) 0.0350(14)
C19 0.079(2) 0.0293(12) 0.0276(12) 0.0034(10) -0.0062(12) 0.0262(13)
C20 0.0536(15) 0.0261(11) 0.0231(11) -0.0010(9) -0.0012(10) 0.0168(11)
C21 0.0333(11) 0.0189(9) 0.0216(10) 0.0016(8) 0.0000(8) 0.0093(9)
C22 0.0385(12) 0.0195(10) 0.0204(10) 0.0033(8) -0.0020(8) 0.0099(9)
C23 0.0360(12) 0.0168(9) 0.0214(10) 0.0005(7) -0.0062(8) 0.0103(9)
C24 0.0456(14) 0.0298(11) 0.0281(11) 0.0032(9) -0.0091(10) 0.0206(10)
C25 0.0337(11) 0.0239(10) 0.0231(10) -0.0020(8) 0.0014(8) 0.0108(9)
C26 0.0428(13) 0.0233(10) 0.0289(11) -0.0003(9) 0.0072(10) 0.0107(10)
C27 0.0433(14) 0.0338(12) 0.0405(13) -0.0039(10) 0.0155(11) 0.0108(11)
C28 0.0403(14) 0.0449(14) 0.0447(14) -0.0074(11) 0.0076(11) 0.0206(12)
C29 0.0518(16) 0.0541(16) 0.0453(15) 0.0117(12) 0.0108(12) 0.0349(14)
C30 0.0465(14) 0.0435(14) 0.0366(13) 0.0145(11) 0.0134(11) 0.0270(12)
C31 0.0280(11) 0.0264(10) 0.0253(10) 0.0060(8) 0.0003(8) 0.0130(9)
C32 0.0337(14) 0.0467(16) 0.0526(16) 0.0159(13) -0.0095(12) -0.0024(12)
C33 0.0391(13) 0.0403(13) 0.0349(13) 0.0128(10) -0.0090(10) 0.0153(11)
B1 0.0287(12) 0.0218(11) 0.0242(11) 0.0013(9) -0.0034(9) 0.0122(9)
Ni2 0.0628(2) 0.04497(18) 0.03133(16) 0.02537(13) 0.03175(15) 0.04273(17)
S3 0.0346(3) 0.0285(3) 0.0528(4) 0.0190(3) 0.0208(3) 0.0172(2)
S4 0.0371(3) 0.0331(3) 0.0265(3) 0.0055(2) 0.0065(2) 0.0225(2)
N8 0.0263(9) 0.0396(10) 0.0223(9) 0.0013(8) 0.0047(7) 0.0137(8)
N9 0.0207(8) 0.0251(8) 0.0233(8) 0.0050(7) 0.0048(7) 0.0074(7)
N10 0.0226(8) 0.0210(8) 0.0183(8) 0.0039(6) 0.0056(6) 0.0097(7)
N11 0.0203(8) 0.0249(8) 0.0169(8) 0.0032(6) 0.0048(6) 0.0101(7)
N12 0.0304(9) 0.0234(8) 0.0175(8) 0.0041(6) 0.0065(7) 0.0146(7)
N13 0.0280(9) 0.0222(8) 0.0182(8) 0.0050(6) 0.0066(7) 0.0087(7)
N14 0.0387(11) 0.0259(9) 0.0266(9) -0.0012(7) 0.0069(8) 0.0124(8)
C34 0.0355(12) 0.0251(10) 0.0217(10) 0.0057(8) 0.0030(8) 0.0109(9)
C35 0.0273(11) 0.0230(10) 0.0288(11) 0.0064(8) -0.0024(9) 0.0015(9)
C36 0.0226(10) 0.0247(10) 0.0309(11) 0.0102(8) 0.0032(8) 0.0062(8)
C37 0.0260(12) 0.0586(17) 0.0509(15) 0.0071(13) 0.0046(11) 0.0186(12)
C38 0.0393(13) 0.0316(12) 0.0267(11) 0.0000(9) 0.0050(9) 0.0066(10)
C39 0.0531(17) 0.0696(19) 0.0282(13) -0.0048(12) 0.0005(12) 0.0239(15)
C40 0.0609(19) 0.083(2) 0.0288(14) -0.0152(14) 0.0033(13) 0.0189(18)
C41 0.0536(18) 0.0533(17) 0.0508(17) -0.0177(14) 0.0226(14) 0.0050(14)
C42 0.0521(16) 0.0306(13) 0.0558(17) -0.0025(11) 0.0228(13) 0.0090(12)
C43 0.0440(14) 0.0268(11) 0.0342(12) 0.0007(9) 0.0102(10) 0.0088(10)
C44 0.0226(9) 0.0205(9) 0.0173(9) 0.0020(7) -0.0004(7) 0.0087(8)
C45 0.0298(11) 0.0224(10) 0.0225(10) 0.0020(8) 0.0022(8) 0.0142(8)
C46 0.0262(10) 0.0285(10) 0.0194(9) 0.0014(8) 0.0005(8) 0.0155(9)
C47 0.0360(12) 0.0417(13) 0.0281(11) 0.0032(9) 0.0093(9) 0.0250(11)
C48 0.0260(10) 0.0198(9) 0.0174(9) 0.0002(7) 0.0010(7) 0.0054(8)
C49 0.0415(13) 0.0234(10) 0.0270(11) 0.0038(8) 0.0056(9) 0.0125(9)
C50 0.0593(16) 0.0214(11) 0.0310(12) 0.0068(9) 0.0148(11) 0.0076(11)
C51 0.0417(14) 0.0358(13) 0.0289(12) 0.0030(10) 0.0164(10) -0.0001(11)
C52 0.0316(12) 0.0462(14) 0.0272(11) 0.0028(10) 0.0095(9) 0.0111(11)
C53 0.0327(11) 0.0307(11) 0.0232(10) 0.0076(8) 0.0071(9) 0.0123(9)
C54 0.0349(11) 0.0197(9) 0.0169(9) 0.0022(7) 0.0036(8) 0.0132(8)
C55 0.0384(12) 0.0227(10) 0.0186(9) 0.0064(8) 0.0024(8) 0.0110(9)
C56 0.0350(11) 0.0199(9) 0.0187(9) 0.0043(8) 0.0055(8) 0.0059(9)
C57 0.0372(13) 0.0356(12) 0.0251(11) 0.0105(9) 0.0103(9) 0.0064(10)
C58 0.0360(11) 0.0223(10) 0.0173(9) 0.0000(7) 0.0023(8) 0.0156(9)
C59 0.0382(12) 0.0264(10) 0.0225(10) 0.0050(8) 0.0064(9) 0.0187(9)
C60 0.0406(13) 0.0314(11) 0.0285(11) 0.0046(9) 0.0095(9) 0.0174(10)
C61 0.0357(12) 0.0379(13) 0.0337(12) 0.0006(10) 0.0012(10) 0.0194(11)
C62 0.0434(14) 0.0369(12) 0.0316(12) 0.0061(10) -0.0019(10) 0.0245(11)
C63 0.0398(12) 0.0264(11) 0.0248(10) 0.0045(8) 0.0018(9) 0.0165(10)
C64 0.0247(10) 0.0195(9) 0.0284(10) 0.0019(8) 0.0064(8) 0.0066(8)
C65 0.0610(17) 0.0335(13) 0.0261(12) 0.0005(10) 0.0080(11) 0.0140(12)
C66 0.0569(16) 0.0414(14) 0.0391(13) 0.0001(11) 0.0167(12) 0.0293(13)
B2 0.0240(11) 0.0267(11) 0.0204(10) 0.0055(9) 0.0067(9) 0.0097(9)

loop_
_atom_type_symbol
_atom_type_description
_atom_type_scat_dispersion_real
_atom_type_scat_dispersion_imag
_atom_type_scat_source
C C 0.0033 0.0016 'International Tables Vol C Tables 4.2.6.8 and 6.1.1.4'
H H 0.0000 0.0000 'International Tables Vol C Tables 4.2.6.8 and 6.1.1.4'
B B 0.0013 0.0007 'International Tables Vol C Tables 4.2.6.8 and 6.1.1.4'
N N 0.0061 0.0033 'International Tables Vol C Tables 4.2.6.8 and 6.1.1.4'
S S 0.1246 0.1234 'International Tables Vol C Tables 4.2.6.8 and 6.1.1.4'
Ni Ni 0.3393 1.1124 'International Tables Vol C Tables 4.2.6.8 and 6.1.1.4'

loop_
_geom_angle_atom_site_label_1
_geom_angle_atom_site_label_2
_geom_angle_atom_site_label_3
_geom_angle
N1 Ni1 N5 95.18(7)
N1 Ni1 N3 90.77(7)
N5 Ni1 N3 84.13(7)
N1 Ni1 S2 108.94(5)
N5 Ni1 S2 155.29(5)
N3 Ni1 S2 100.43(5)
N1 Ni1 S1 96.05(5)
N5 Ni1 S1 97.25(5)
N3 Ni1 S1 172.88(5)
S2 Ni1 S1 75.43(2)
C31 S1 Ni1 83.50(7)
C31 S2 Ni1 85.09(7)
C1 N1 N2 106.28(16)
C1 N1 Ni1 137.58(14)
N2 N1 Ni1 116.10(12)
C3 N2 N1 110.20(16)
C3 N2 B1 130.48(17)
N1 N2 B1 119.23(16)
C11 N3 N4 105.98(16)
C11 N3 Ni1 139.69(14)
N4 N3 Ni1 113.65(12)
C13 N4 N3 110.35(16)
C13 N4 B1 129.55(17)
N3 N4 B1 120.06(16)
C21 N5 N6 106.93(16)
C21 N5 Ni1 137.72(14)
N6 N5 Ni1 114.92(13)
C23 N6 N5 109.60(17)
C23 N6 B1 130.54(18)
N5 N6 B1 119.41(16)
C31 N7 C33 122.60(18)
C31 N7 C32 122.01(19)
C33 N7 C32 115.38(18)
N1 C1 C2 109.87(18)
N1 C1 C5 125.69(19)
C2 C1 C5 124.33(19)
C3 C2 C1 106.21(19)
C3 C2 H2 126.9
C1 C2 H2 126.9
N2 C3 C2 107.44(18)
N2 C3 C4 123.27(19)
C2 C3 C4 129.3(2)
C3 C4 H4A 109.5
C3 C4 H4B 109.5
H4A C4 H4B 109.5
C3 C4 H4C 109.5
H4A C4 H4C 109.5
H4B C4 H4C 109.5
C10 C5 C6 118.2(2)
C10 C5 C1 120.03(19)
C6 C5 C1 120.98(19)
C5 C6 C7 120.5(2)
C5 C6 H6 119.7
C7 C6 H6 119.7
C8 C7 C6 120.7(2)
C8 C7 H7 119.6
C6 C7 H7 119.6
C7 C8 C9 119.5(2)
C7 C8 H8 120.3
C9 C8 H8 120.3
C8 C9 C10 120.1(2)
C8 C9 H9 120.0
C10 C9 H9 120.0
C5 C10 C9 121.0(2)
C5 C10 H10 119.5
C9 C10 H10 119.5
N3 C11 C12 109.88(18)
N3 C11 C15 123.10(19)
C12 C11 C15 126.98(19)
C13 C12 C11 106.06(18)
C13 C12 H12 127.0
C11 C12 H12 127.0
N4 C13 C12 107.73(18)
N4 C13 C14 123.69(19)
C12 C13 C14 128.6(2)
C13 C14 H14A 109.5
C13 C14 H14B 109.5
H14A C14 H14B 109.5
C13 C14 H14C 109.5
H14A C14 H14C 109.5
H14B C14 H14C 109.5
C16 C15 C20 118.8(2)
C16 C15 C11 121.6(2)
C20 C15 C11 119.6(2)
C15 C16 C17 120.6(2)
C15 C16 H16 119.7
C17 C16 H16 119.7
C18 C17 C16 120.0(3)
C18 C17 H17 120.0
C16 C17 H17 120.0
C19 C18 C17 120.0(2)
C19 C18 H18 120.0
C17 C18 H18 120.0
C18 C19 C20 120.5(2)
C18 C19 H19 119.8
C20 C19 H19 119.8
C19 C20 C15 120.2(3)
C19 C20 H20 119.9
C15 C20 H20 119.9
N5 C21 C22 109.19(19)
N5 C21 C25 123.10(18)
C22 C21 C25 127.6(2)
C23 C22 C21 106.20(19)
C23 C22 H22 126.9
C21 C22 H22 126.9
N6 C23 C22 108.04(18)
N6 C23 C24 122.9(2)
C22 C23 C24 129.1(2)
C23 C24 H24A 109.5
C23 C24 H24B 109.5
H24A C24 H24B 109.5
C23 C24 H24C 109.5
H24A C24 H24C 109.5
H24B C24 H24C 109.5
C30 C25 C26 117.8(2)
C30 C25 C21 122.1(2)
C26 C25 C21 120.07(19)
C27 C26 C25 120.7(2)
C27 C26 H26 119.7
C25 C26 H26 119.7
C28 C27 C26 120.7(2)
C28 C27 H27 119.7
C26 C27 H27 119.7
C27 C28 C29 119.3(2)
C27 C28 H28 120.3
C29 C28 H28 120.3
C28 C29 C30 120.3(2)
C28 C29 H29 119.9
C30 C29 H29 119.9
C29 C30 C25 121.2(2)
C29 C30 H30 119.4
C25 C30 H30 119.4
N7 C31 S1 122.46(16)
N7 C31 S2 122.24(16)
S1 C31 S2 115.29(12)
N7 C32 H32A 109.5
N7 C32 H32B 109.5
H32A C32 H32B 109.5
N7 C32 H32C 109.5
H32A C32 H32C 109.5
H32B C32 H32C 109.5
N7 C33 H33A 109.5
N7 C33 H33B 109.5
H33A C33 H33B 109.5
N7 C33 H33C 109.5
H33A C33 H33C 109.5
H33B C33 H33C 109.5
N6 B1 N2 110.16(17)
N6 B1 N4 108.67(17)
N2 B1 N4 108.18(16)
N6 B1 H1 109.9
N2 B1 H1 109.9
N4 B1 H1 109.9
N10 Ni2 N12 88.45(6)
N10 Ni2 S4 161.87(5)
N12 Ni2 S4 98.05(5)
N10 Ni2 S3 96.54(5)
N12 Ni2 S3 174.86(5)
S4 Ni2 S3 77.54(2)
N10 Ni2 N8 93.18(7)
N12 Ni2 N8 88.77(6)
S4 Ni2 N8 103.82(5)
S3 Ni2 N8 89.71(5)
C64 S3 Ni2 84.99(7)
C64 S4 Ni2 85.13(7)
C34 N8 N9 105.73(17)
C34 N8 Ni2 138.46(14)
N9 N8 Ni2 107.06(12)
C36 N9 N8 110.63(17)
C36 N9 B2 129.54(18)
N8 N9 B2 119.62(16)
C44 N10 N11 106.63(15)
C44 N10 Ni2 136.90(14)
N11 N10 Ni2 116.13(12)
C46 N11 N10 110.02(16)
C46 N11 B2 129.42(17)
N10 N11 B2 120.55(15)
C54 N12 N13 106.66(15)
C54 N12 Ni2 138.17(14)
N13 N12 Ni2 112.95(12)
C56 N13 N12 109.89(17)
C56 N13 B2 128.28(18)
N12 N13 B2 121.57(15)
C64 N14 C66 121.85(19)
C64 N14 C65 120.9(2)
C66 N14 C65 117.13(19)
N8 C34 C35 110.56(19)
N8 C34 C38 122.6(2)
C35 C34 C38 126.8(2)
C36 C35 C34 105.74(18)
C36 C35 H35 127.1
C34 C35 H35 127.1
N9 C36 C35 107.34(19)
N9 C36 C37 123.0(2)
C35 C36 C37 129.6(2)
C36 C37 H37A 109.5
C36 C37 H37B 109.5
H37A C37 H37B 109.5
C36 C37 H37C 109.5
H37A C37 H37C 109.5
H37B C37 H37C 109.5
C43 C38 C39 118.4(2)
C43 C38 C34 121.8(2)
C39 C38 C34 119.7(2)
C40 C39 C38 120.0(3)
C40 C39 H39 120.0
C38 C39 H39 120.0
C41 C40 C39 121.0(3)
C41 C40 H40 119.5
C39 C40 H40 119.5
C40 C41 C42 119.4(3)
C40 C41 H41 120.3
C42 C41 H41 120.3
C41 C42 C43 120.4(3)
C41 C42 H42 119.8
C43 C42 H42 119.8
C38 C43 C42 120.8(2)
C38 C43 H43 119.6
C42 C43 H43 119.6
N10 C44 C45 109.36(17)
N10 C44 C48 124.10(17)
C45 C44 C48 126.53(18)
C46 C45 C44 106.21(17)
C46 C45 H45 126.9
C44 C45 H45 126.9
N11 C46 C45 107.78(17)
N11 C46 C47 122.89(19)
C45 C46 C47 129.32(19)
C46 C47 H47A 109.5
C46 C47 H47B 109.5
H47A C47 H47B 109.5
C46 C47 H47C 109.5
H47A C47 H47C 109.5
H47B C47 H47C 109.5
C53 C48 C49 118.15(19)
C53 C48 C44 123.12(18)
C49 C48 C44 118.68(19)
C50 C49 C48 120.3(2)
C50 C49 H49 119.9
C48 C49 H49 119.9
C51 C50 C49 120.8(2)
C51 C50 H50 119.6
C49 C50 H50 119.6
C50 C51 C52 119.7(2)
C50 C51 H51 120.1
C52 C51 H51 120.1
C51 C52 C53 119.8(2)
C51 C52 H52 120.1
C53 C52 H52 120.1
C48 C53 C52 121.3(2)
C48 C53 H53 119.4
C52 C53 H53 119.4
N12 C54 C55 109.23(18)
N12 C54 C58 124.31(18)
C55 C54 C58 126.39(18)
C56 C55 C54 106.47(17)
C56 C55 H55 126.8
C54 C55 H55 126.8
N13 C56 C55 107.74(18)
N13 C56 C57 122.9(2)
C55 C56 C57 129.31(19)
C56 C57 H57A 109.5
C56 C57 H57B 109.5
H57A C57 H57B 109.5
C56 C57 H57C 109.5
H57A C57 H57C 109.5
H57B C57 H57C 109.5
C59 C58 C63 118.3(2)
C59 C58 C54 122.53(18)
C63 C58 C54 119.08(19)
C60 C59 C58 120.83(19)
C60 C59 H59 119.6
C58 C59 H59 119.6
C59 C60 C61 120.4(2)
C59 C60 H60 119.8
C61 C60 H60 119.8
C60 C61 C62 119.4(2)
C60 C61 H61 120.3
C62 C61 H61 120.3
C63 C62 C61 120.7(2)
C63 C62 H62 119.6
C61 C62 H62 119.6
C62 C63 C58 120.4(2)
C62 C63 H63 119.8
C58 C63 H63 119.8
N14 C64 S3 124.15(17)
N14 C64 S4 124.07(16)
S3 C64 S4 111.78(12)
N14 C65 H65A 109.5
N14 C65 H65B 109.5
H65A C65 H65B 109.5
N14 C65 H65C 109.5
H65A C65 H65C 109.5
H65B C65 H65C 109.5
N14 C66 H66A 109.5
N14 C66 H66B 109.5
H66A C66 H66B 109.5
N14 C66 H66C 109.5
H66A C66 H66C 109.5
H66B C66 H66C 109.5
N9 B2 N13 110.14(17)
N9 B2 N11 110.11(16)
N13 B2 N11 107.69(16)
N9 B2 H2A 109.6
N13 B2 H2A 109.6
N11 B2 H2A 109.6

loop_
_geom_bond_atom_site_label_1
_geom_bond_atom_site_label_2
_geom_bond_distance
Ni1 N1 2.0381(17)
Ni1 N5 2.0484(16)
Ni1 N3 2.1113(17)
Ni1 S2 2.3420(6)
Ni1 S1 2.4006(6)
S1 C31 1.712(2)
S2 C31 1.723(2)
N1 C1 1.342(3)
N1 N2 1.373(2)
N2 C3 1.353(3)
N2 B1 1.543(3)
N3 C11 1.347(3)
N3 N4 1.375(2)
N4 C13 1.350(3)
N4 B1 1.555(3)
N5 C21 1.345(3)
N5 N6 1.371(2)
N6 C23 1.358(3)
N6 B1 1.539(3)
N7 C31 1.327(3)
N7 C33 1.460(3)
N7 C32 1.463(3)
C1 C2 1.394(3)
C1 C5 1.489(3)
C2 C3 1.378(3)
C2 H2 0.9500
C3 C4 1.500(3)
C4 H4A 0.9800
C4 H4B 0.9800
C4 H4C 0.9800
C5 C10 1.378(3)
C5 C6 1.380(3)
C6 C7 1.390(3)
C6 H6 0.9500
C7 C8 1.366(4)
C7 H7 0.9500
C8 C9 1.367(4)
C8 H8 0.9500
C9 C10 1.396(3)
C9 H9 0.9500
C10 H10 0.9500
C11 C12 1.398(3)
C11 C15 1.475(3)
C12 C13 1.375(3)
C12 H12 0.9500
C13 C14 1.496(3)
C14 H14A 0.9800
C14 H14B 0.9800
C14 H14C 0.9800
C15 C16 1.389(3)
C15 C20 1.399(3)
C16 C17 1.394(3)
C16 H16 0.9500
C17 C18 1.382(4)
C17 H17 0.9500
C18 C19 1.375(4)
C18 H18 0.9500
C19 C20 1.392(3)
C19 H19 0.9500
C20 H20 0.9500
C21 C22 1.406(3)
C21 C25 1.468(3)
C22 C23 1.369(3)
C22 H22 0.9500
C23 C24 1.499(3)
C24 H24A 0.9800
C24 H24B 0.9800
C24 H24C 0.9800
C25 C30 1.392(3)
C25 C26 1.400(3)
C26 C27 1.382(3)
C26 H26 0.9500
C27 C28 1.380(4)
C27 H27 0.9500
C28 C29 1.382(4)
C28 H28 0.9500
C29 C30 1.383(3)
C29 H29 0.9500
C30 H30 0.9500
C32 H32A 0.9800
C32 H32B 0.9800
C32 H32C 0.9800
C33 H33A 0.9800
C33 H33B 0.9800
C33 H33C 0.9800
B1 H1 1.1200
Ni2 N10 1.9717(16)
Ni2 N12 2.0027(16)
Ni2 S4 2.2567(6)
Ni2 S3 2.2721(7)
Ni2 N8 2.4008(18)
S3 C64 1.705(2)
S4 C64 1.720(2)
N8 C34 1.339(3)
N8 N9 1.369(2)
N9 C36 1.355(3)
N9 B2 1.539(3)
N10 C44 1.349(2)
N10 N11 1.370(2)
N11 C46 1.354(3)
N11 B2 1.551(3)
N12 C54 1.346(2)
N12 N13 1.373(2)
N13 C56 1.355(2)
N13 B2 1.545(3)
N14 C64 1.320(3)
N14 C66 1.459(3)
N14 C65 1.462(3)
C34 C35 1.396(3)
C34 C38 1.484(3)
C35 C36 1.376(3)
C35 H35 0.9500
C36 C37 1.493(3)
C37 H37A 0.9800
C37 H37B 0.9800
C37 H37C 0.9800
C38 C43 1.385(4)
C38 C39 1.397(3)
C39 C40 1.391(4)
C39 H39 0.9500
C40 C41 1.369(5)
C40 H40 0.9500
C41 C42 1.376(4)
C41 H41 0.9500
C42 C43 1.388(3)
C42 H42 0.9500
C43 H43 0.9500
C44 C45 1.399(3)
C44 C48 1.475(3)
C45 C46 1.375(3)
C45 H45 0.9500
C46 C47 1.489(3)
C47 H47A 0.9800
C47 H47B 0.9800
C47 H47C 0.9800
C48 C53 1.387(3)
C48 C49 1.402(3)
C49 C50 1.388(3)
C49 H49 0.9500
C50 C51 1.373(4)
C50 H50 0.9500
C51 C52 1.386(4)
C51 H51 0.9500
C52 C53 1.388(3)
C52 H52 0.9500
C53 H53 0.9500
C54 C55 1.401(3)
C54 C58 1.473(3)
C55 C56 1.371(3)
C55 H55 0.9500
C56 C57 1.495(3)
C57 H57A 0.9800
C57 H57B 0.9800
C57 H57C 0.9800
C58 C59 1.397(3)
C58 C63 1.402(3)
C59 C60 1.383(3)
C59 H59 0.9500
C60 C61 1.385(3)
C60 H60 0.9500
C61 C62 1.385(3)
C61 H61 0.9500
C62 C63 1.382(3)
C62 H62 0.9500
C63 H63 0.9500
C65 H65A 0.9800
C65 H65B 0.9800
C65 H65C 0.9800
C66 H66A 0.9800
C66 H66B 0.9800
C66 H66C 0.9800
B2 H2A 1.1200

loop_
_geom_torsion_atom_site_label_1
_geom_torsion_atom_site_label_2
_geom_torsion_atom_site_label_3
_geom_torsion_atom_site_label_4
_geom_torsion
N1 Ni1 S1 C31 -102.82(9)
N5 Ni1 S1 C31 161.15(9)
N3 Ni1 S1 C31 60.4(4)
S2 Ni1 S1 C31 5.21(8)
N1 Ni1 S2 C31 86.33(9)
N5 Ni1 S2 C31 -80.52(14)
N3 Ni1 S2 C31 -179.22(9)
S1 Ni1 S2 C31 -5.17(8)
N5 Ni1 N1 C1 143.9(2)
N3 Ni1 N1 C1 -132.0(2)
S2 Ni1 N1 C1 -30.7(2)
S1 Ni1 N1 C1 46.0(2)
N5 Ni1 N1 N2 -38.59(14)
N3 Ni1 N1 N2 45.59(14)
S2 Ni1 N1 N2 146.90(12)
S1 Ni1 N1 N2 -136.46(13)
C1 N1 N2 C3 0.1(2)
Ni1 N1 N2 C3 -178.14(13)
C1 N1 N2 B1 176.99(17)
Ni1 N1 N2 B1 -1.3(2)
N1 Ni1 N3 C11 127.3(2)
N5 Ni1 N3 C11 -137.6(2)
S2 Ni1 N3 C11 17.9(2)
S1 Ni1 N3 C11 -36.0(5)
N1 Ni1 N3 N4 -41.51(13)
N5 Ni1 N3 N4 53.62(13)
S2 Ni1 N3 N4 -150.92(12)
S1 Ni1 N3 N4 155.2(3)
C11 N3 N4 C13 -0.5(2)
Ni1 N3 N4 C13 172.03(13)
C11 N3 N4 B1 -178.35(17)
Ni1 N3 N4 B1 -5.9(2)
N1 Ni1 N5 C21 -139.8(2)
N3 Ni1 N5 C21 130.0(2)
S2 Ni1 N5 C21 27.7(3)
S1 Ni1 N5 C21 -43.0(2)
N1 Ni1 N5 N6 31.38(14)
N3 Ni1 N5 N6 -58.86(13)
S2 Ni1 N5 N6 -161.10(9)
S1 Ni1 N5 N6 128.18(12)
C21 N5 N6 C23 1.9(2)
Ni1 N5 N6 C23 -171.93(12)
C21 N5 N6 B1 -171.24(17)
Ni1 N5 N6 B1 15.0(2)
N2 N1 C1 C2 0.3(2)
Ni1 N1 C1 C2 177.99(16)
N2 N1 C1 C5 -176.01(19)
Ni1 N1 C1 C5 1.7(3)
N1 C1 C2 C3 -0.6(3)
C5 C1 C2 C3 175.8(2)
N1 N2 C3 C2 -0.5(2)
B1 N2 C3 C2 -176.9(2)
N1 N2 C3 C4 178.2(2)
B1 N2 C3 C4 1.8(4)
C1 C2 C3 N2 0.6(3)
C1 C2 C3 C4 -177.9(2)
N1 C1 C5 C10 79.5(3)
C2 C1 C5 C10 -96.3(3)
N1 C1 C5 C6 -110.8(3)
C2 C1 C5 C6 73.4(3)
C10 C5 C6 C7 -0.6(4)
C1 C5 C6 C7 -170.6(3)
C5 C6 C7 C8 -1.1(5)
C6 C7 C8 C9 2.4(5)
C7 C8 C9 C10 -2.0(5)
C6 C5 C10 C9 1.1(4)
C1 C5 C10 C9 171.1(3)
C8 C9 C10 C5 0.2(5)
N4 N3 C11 C12 0.5(2)
Ni1 N3 C11 C12 -168.87(16)
N4 N3 C11 C15 -177.34(18)
Ni1 N3 C11 C15 13.3(3)
N3 C11 C12 C13 -0.3(2)
C15 C11 C12 C13 177.4(2)
N3 N4 C13 C12 0.3(2)
B1 N4 C13 C12 177.91(19)
N3 N4 C13 C14 -178.64(18)
B1 N4 C13 C14 -1.0(3)
C11 C12 C13 N4 0.0(2)
C11 C12 C13 C14 178.9(2)
N3 C11 C15 C16 39.9(3)
C12 C11 C15 C16 -137.5(2)
N3 C11 C15 C20 -143.7(2)
C12 C11 C15 C20 38.9(3)
C20 C15 C16 C17 1.4(3)
C11 C15 C16 C17 177.89(19)
C15 C16 C17 C18 -0.4(3)
C16 C17 C18 C19 -0.8(4)
C17 C18 C19 C20 0.9(4)
C18 C19 C20 C15 0.2(3)
C16 C15 C20 C19 -1.4(3)
C11 C15 C20 C19 -177.87(19)
N6 N5 C21 C22 -1.6(2)
Ni1 N5 C21 C22 170.08(15)
N6 N5 C21 C25 175.51(18)
Ni1 N5 C21 C25 -12.9(3)
N5 C21 C22 C23 0.7(2)
C25 C21 C22 C23 -176.2(2)
N5 N6 C23 C22 -1.5(2)
B1 N6 C23 C22 170.64(19)
N5 N6 C23 C24 177.32(18)
B1 N6 C23 C24 -10.6(3)
C21 C22 C23 N6 0.5(2)
C21 C22 C23 C24 -178.2(2)
N5 C21 C25 C30 -23.1(3)
C22 C21 C25 C30 153.4(2)
N5 C21 C25 C26 158.4(2)
C22 C21 C25 C26 -25.1(3)
C30 C25 C26 C27 0.1(3)
C21 C25 C26 C27 178.6(2)
C25 C26 C27 C28 0.4(3)
C26 C27 C28 C29 -0.5(4)
C27 C28 C29 C30 0.1(4)
C28 C29 C30 C25 0.4(4)
C26 C25 C30 C29 -0.5(4)
C21 C25 C30 C29 -179.0(2)
C33 N7 C31 S1 -178.19(19)
C32 N7 C31 S1 1.2(3)
C33 N7 C31 S2 1.4(3)
C32 N7 C31 S2 -179.2(2)
Ni1 S1 C31 N7 172.0(2)
Ni1 S1 C31 S2 -7.60(11)
Ni1 S2 C31 N7 -171.9(2)
Ni1 S2 C31 S1 7.77(11)
C23 N6 B1 N2 120.9(2)
N5 N6 B1 N2 -67.7(2)
C23 N6 B1 N4 -120.8(2)
N5 N6 B1 N4 50.7(2)
C3 N2 B1 N6 -125.2(2)
N1 N2 B1 N6 58.7(2)
C3 N2 B1 N4 116.1(2)
N1 N2 B1 N4 -60.0(2)
C13 N4 B1 N6 127.0(2)
N3 N4 B1 N6 -55.5(2)
C13 N4 B1 N2 -113.4(2)
N3 N4 B1 N2 64.1(2)
N10 Ni2 S3 C64 -167.44(8)
N12 Ni2 S3 C64 26.6(6)
S4 Ni2 S3 C64 -4.83(7)
N8 Ni2 S3 C64 99.39(8)
N10 Ni2 S4 C64 77.33(17)
N12 Ni2 S4 C64 -172.51(8)
S3 Ni2 S4 C64 4.78(7)
N8 Ni2 S4 C64 -81.79(8)
N10 Ni2 N8 C34 -110.5(2)
N12 Ni2 N8 C34 161.1(2)
S4 Ni2 N8 C34 63.1(2)
S3 Ni2 N8 C34 -14.0(2)
N10 Ni2 N8 N9 30.22(13)
N12 Ni2 N8 N9 -58.16(13)
S4 Ni2 N8 N9 -156.16(11)
S3 Ni2 N8 N9 126.75(12)
C34 N8 N9 C36 0.3(2)
Ni2 N8 N9 C36 -153.89(13)
C34 N8 N9 B2 175.39(17)
Ni2 N8 N9 B2 21.3(2)
N12 Ni2 N10 C44 -125.98(19)
S4 Ni2 N10 C44 -14.4(3)
S3 Ni2 N10 C44 55.27(19)
N8 Ni2 N10 C44 145.34(19)
N12 Ni2 N10 N11 46.10(13)
S4 Ni2 N10 N11 157.69(11)
S3 Ni2 N10 N11 -132.66(12)
N8 Ni2 N10 N11 -42.58(13)
C44 N10 N11 C46 0.3(2)
Ni2 N10 N11 C46 -174.11(12)
C44 N10 N11 B2 179.03(16)
Ni2 N10 N11 B2 4.7(2)
N10 Ni2 N12 C54 141.1(2)
S4 Ni2 N12 C54 -21.9(2)
S3 Ni2 N12 C54 -52.9(7)
N8 Ni2 N12 C54 -125.7(2)
N10 Ni2 N12 N13 -58.87(13)
S4 Ni2 N12 N13 138.12(12)
S3 Ni2 N12 N13 107.2(6)
N8 Ni2 N12 N13 34.34(13)
C54 N12 N13 C56 1.3(2)
Ni2 N12 N13 C56 -164.93(13)
C54 N12 N13 B2 -173.30(17)
Ni2 N12 N13 B2 20.4(2)
N9 N8 C34 C35 -0.4(2)
Ni2 N8 C34 C35 140.61(18)
N9 N8 C34 C38 177.23(19)
Ni2 N8 C34 C38 -41.7(3)
N8 C34 C35 C36 0.4(2)
C38 C34 C35 C36 -177.1(2)
N8 N9 C36 C35 0.0(2)
B2 N9 C36 C35 -174.50(19)
N8 N9 C36 C37 -179.3(2)
B2 N9 C36 C37 6.2(3)
C34 C35 C36 N9 -0.3(2)
C34 C35 C36 C37 179.0(2)
N8 C34 C38 C43 -37.1(3)
C35 C34 C38 C43 140.1(2)
N8 C34 C38 C39 147.1(2)
C35 C34 C38 C39 -35.7(3)
C43 C38 C39 C40 -0.9(4)
C34 C38 C39 C40 175.1(3)
C38 C39 C40 C41 0.2(5)
C39 C40 C41 C42 0.3(5)
C40 C41 C42 C43 -0.2(4)
C39 C38 C43 C42 1.0(4)
C34 C38 C43 C42 -174.9(2)
C41 C42 C43 C38 -0.4(4)
N11 N10 C44 C45 0.2(2)
Ni2 N10 C44 C45 172.75(14)
N11 N10 C44 C48 -178.51(16)
Ni2 N10 C44 C48 -5.9(3)
N10 C44 C45 C46 -0.5(2)
C48 C44 C45 C46 178.12(18)
N10 N11 C46 C45 -0.6(2)
B2 N11 C46 C45 -179.22(18)
N10 N11 C46 C47 178.66(17)
B2 N11 C46 C47 0.0(3)
C44 C45 C46 N11 0.7(2)
C44 C45 C46 C47 -178.5(2)
N10 C44 C48 C53 29.1(3)
C45 C44 C48 C53 -149.3(2)
N10 C44 C48 C49 -153.49(19)
C45 C44 C48 C49 28.1(3)
C53 C48 C49 C50 -0.2(3)
C44 C48 C49 C50 -177.70(19)
C48 C49 C50 C51 -0.8(3)
C49 C50 C51 C52 0.9(4)
C50 C51 C52 C53 -0.1(3)
C49 C48 C53 C52 1.0(3)
C44 C48 C53 C52 178.43(19)
C51 C52 C53 C48 -0.9(3)
N13 N12 C54 C55 -1.3(2)
Ni2 N12 C54 C55 159.54(16)
N13 N12 C54 C58 175.70(17)
Ni2 N12 C54 C58 -23.4(3)
N12 C54 C55 C56 0.9(2)
C58 C54 C55 C56 -176.09(19)
N12 N13 C56 C55 -0.8(2)
B2 N13 C56 C55 173.36(19)
N12 N13 C56 C57 178.28(18)
B2 N13 C56 C57 -7.5(3)
C54 C55 C56 N13 0.0(2)
C54 C55 C56 C57 -179.0(2)
N12 C54 C58 C59 -23.7(3)
C55 C54 C58 C59 152.8(2)
N12 C54 C58 C63 159.94(19)
C55 C54 C58 C63 -23.6(3)
C63 C58 C59 C60 -1.5(3)
C54 C58 C59 C60 -177.89(19)
C58 C59 C60 C61 1.0(3)
C59 C60 C61 C62 0.3(3)
C60 C61 C62 C63 -1.2(3)
C61 C62 C63 C58 0.7(3)
C59 C58 C63 C62 0.7(3)
C54 C58 C63 C62 177.17(19)
C66 N14 C64 S3 -178.31(17)
C65 N14 C64 S3 5.2(3)
C66 N14 C64 S4 1.6(3)
C65 N14 C64 S4 -174.92(17)
Ni2 S3 C64 N14 -173.40(18)
Ni2 S3 C64 S4 6.67(10)
Ni2 S4 C64 N14 173.36(18)
Ni2 S4 C64 S3 -6.71(10)
C36 N9 B2 N13 -143.19(19)
N8 N9 B2 N13 42.7(2)
C36 N9 B2 N11 98.2(2)
N8 N9 B2 N11 -75.9(2)
C56 N13 B2 N9 108.2(2)
N12 N13 B2 N9 -78.2(2)
C56 N13 B2 N11 -131.69(19)
N12 N13 B2 N11 41.9(2)
C46 N11 B2 N9 -119.0(2)
N10 N11 B2 N9 62.5(2)
C46 N11 B2 N13 120.9(2)
N10 N11 B2 N13 -57.7(2)
